data_4325159
loop_
_publ_author_name
'Motoshi Tamura'
'Kiyoshi Tsuge'
'Asako Igashira-Kamiyama'
'Takumi Konno'

_publ_section_title
;
 Bis(bipyridine)ruthenium(II) Complexes with an Aliphatic Sulfinato Donor:
 Synthesis, Characterization, and Properties
;
_journal_name_full 'Inorganic Chemistry'
_journal_page_first 4764
_journal_page_last 4771
_journal_paper_doi 10.1021/ic102319p
_journal_volume 50
_journal_year 2011
_chemical_formula_sum 'C24.5 H27.25 F4.5 N6 O4.06 P0.5 Ru S1.5'
_chemical_formula_weight 720.92
_chemical_name_systematic
; 
 ? 
;
_space_group_IT_number 82
_symmetry_cell_setting tetragonal
_symmetry_space_group_name_Hall 'I -4'
_symmetry_space_group_name_H-M 'I -4'
_atom_sites_solution_hydrogens geom
_atom_sites_solution_primary direct
_atom_sites_solution_secondary difmap
_audit_creation_method SHELXL-97
_cell_angle_alpha 90.00
_cell_angle_beta 90.00
_cell_angle_gamma 90.00
_cell_formula_units_Z 16
_cell_length_a 21.7112(10)
_cell_length_b 21.7112(10)
_cell_length_c 27.959(9)
_cell_measurement_reflns_used 929
_cell_measurement_temperature 200(2)
_cell_measurement_theta_max 26.28
_cell_measurement_theta_min 3.03
_cell_volume 13179(4)
_computing_cell_refinement 'RAPID AUTO'
_computing_data_collection 'RAPID AUTO (Rigaku, ????)'
_computing_data_reduction 'RAPID AUTO'
_computing_structure_refinement 'SHELXL-97 (Sheldrick, 1997)'
_computing_structure_solution 'SHELXS-97 (Sheldrick, 1990)'
_diffrn_ambient_temperature 200(2)
_diffrn_detector_area_resol_mean 10.000
_diffrn_measured_fraction_theta_full 0.997
_diffrn_measured_fraction_theta_max 0.997
_diffrn_measurement_device_type 'Rigaku R-AXIS VII'
_diffrn_measurement_method \w
_diffrn_radiation_monochromator graphite
_diffrn_radiation_source 'fine-focus sealed tube'
_diffrn_radiation_type MoK\a
_diffrn_radiation_wavelength 0.71075
_diffrn_reflns_av_R_equivalents 0.0279
_diffrn_reflns_av_sigmaI/netI 0.0316
_diffrn_reflns_limit_h_max 28
_diffrn_reflns_limit_h_min -28
_diffrn_reflns_limit_k_max 28
_diffrn_reflns_limit_k_min -27
_diffrn_reflns_limit_l_max 36
_diffrn_reflns_limit_l_min -36
_diffrn_reflns_number 52771
_diffrn_reflns_theta_full 27.48
_diffrn_reflns_theta_max 27.48
_diffrn_reflns_theta_min 3.03
_exptl_absorpt_coefficient_mu 0.658
_exptl_absorpt_correction_T_max 0.9805
_exptl_absorpt_correction_T_min 0.8527
_exptl_absorpt_correction_type multi-scan
_exptl_crystal_colour orange
_exptl_crystal_density_diffrn 1.453
_exptl_crystal_description platelet
_exptl_crystal_F_000 5836
_exptl_crystal_size_max 0.25
_exptl_crystal_size_mid 0.25
_exptl_crystal_size_min 0.03
_refine_diff_density_max 0.837
_refine_diff_density_min -0.431
_refine_diff_density_rms 0.102
_refine_ls_abs_structure_details 'Flack H D (1983), Acta Cryst. A39, 876-881'
_refine_ls_abs_structure_Flack 0.02(3)
_refine_ls_extinction_method none
_refine_ls_goodness_of_fit_ref 1.116
_refine_ls_hydrogen_treatment constr
_refine_ls_matrix_type full
_refine_ls_number_parameters 795
_refine_ls_number_reflns 14159
_refine_ls_number_restraints 0
_refine_ls_restrained_S_all 1.116
_refine_ls_R_factor_all 0.0529
_refine_ls_R_factor_gt 0.0472
_refine_ls_shift/su_max 0.004
_refine_ls_shift/su_mean 0.000
_refine_ls_structure_factor_coef Fsqd
_refine_ls_weighting_details 'calc w=1/[\s^2^(Fo^2^)+(0.0739P)^2^+16.3082P] where P=(Fo^2^+2Fc^2^)/3'
_refine_ls_weighting_scheme calc
_refine_ls_wR_factor_gt 0.1228
_refine_ls_wR_factor_ref 0.1257
_reflns_number_gt 13095
_reflns_number_total 14159
_reflns_threshold_expression >2sigma(I)
_cod_data_source_file ic102319p_si_002_1.cif
_cod_data_source_block 1
_cod_original_formula_sum 'C24.50 H27.25 F4.50 N6 O4.06 P0.50 Ru S1.50'
_cod_database_code 4325159

loop_
_symmetry_equiv_pos_as_xyz
'x, y, z'
'-x, -y, z'
'y, -x, -z'
'-y, x, -z'
'x+1/2, y+1/2, z+1/2'
'-x+1/2, -y+1/2, z+1/2'
'y+1/2, -x+1/2, -z+1/2'
'-y+1/2, x+1/2, -z+1/2'

loop_
_atom_site_label
_atom_site_type_symbol
_atom_site_fract_x
_atom_site_fract_y
_atom_site_fract_z
_atom_site_U_iso_or_equiv
_atom_site_adp_type
_atom_site_occupancy
_atom_site_symmetry_multiplicity
_atom_site_calc_flag
_atom_site_refinement_flags
_atom_site_disorder_assembly
_atom_site_disorder_group
Ru1 Ru 0.226442(15) 1.049712(15) 1.054314(12) 0.02498(8) Uani 1 1 d . . .
S1 S 0.13397(5) 1.09619(5) 1.05144(5) 0.0304(2) Uani 1 1 d . . .
O1 O 0.11625(17) 1.13462(17) 1.09226(15) 0.0466(9) Uani 1 1 d . . .
O2 O 0.11797(16) 1.12681(16) 1.00509(14) 0.0418(9) Uani 1 1 d . . .
N1 N 0.17404(18) 0.96811(17) 1.06776(14) 0.0297(8) Uani 1 1 d . . .
H1 H 0.1708 0.9459 1.0399 0.036 Uiso 1 1 calc R . .
H2 H 0.1946 0.9442 1.0897 0.036 Uiso 1 1 calc R . .
C1 C 0.0832(2) 1.0302(2) 1.0544(2) 0.0396(11) Uani 1 1 d . . .
H3 H 0.0427 1.0429 1.0672 0.047 Uiso 1 1 calc R . .
H4 H 0.0769 1.0133 1.0219 0.047 Uiso 1 1 calc R . .
C2 C 0.1112(2) 0.9818(2) 1.0861(2) 0.0397(11) Uani 1 1 d . . .
H5 H 0.1136 0.9970 1.1195 0.048 Uiso 1 1 calc R . .
H6 H 0.0856 0.9441 1.0857 0.048 Uiso 1 1 calc R . .
N2 N 0.27418(17) 1.12886(17) 1.03902(16) 0.0325(9) Uani 1 1 d . . .
C3 C 0.2994(2) 1.1672(2) 1.0712(2) 0.0408(12) Uani 1 1 d . . .
H7 H 0.2958 1.1573 1.1042 0.049 Uiso 1 1 calc R . .
C4 C 0.3305(2) 1.2204(2) 1.0585(3) 0.0485(14) Uani 1 1 d . . .
H8 H 0.3486 1.2461 1.0822 0.058 Uiso 1 1 calc R . .
C5 C 0.3346(2) 1.2352(3) 1.0110(2) 0.0484(14) Uani 1 1 d . . .
H9 H 0.3546 1.2722 1.0016 0.058 Uiso 1 1 calc R . .
C6 C 0.3094(2) 1.1962(2) 0.9760(2) 0.0440(13) Uani 1 1 d . . .
H10 H 0.3132 1.2055 0.9430 0.053 Uiso 1 1 calc R . .
C7 C 0.2787(2) 1.1436(2) 0.9911(2) 0.0364(11) Uani 1 1 d . . .
C8 C 0.2482(2) 1.1018(2) 0.95877(18) 0.0333(10) Uani 1 1 d . . .
C9 C 0.2411(3) 1.1127(3) 0.9100(2) 0.0484(13) Uani 1 1 d . . .
H11 H 0.2577 1.1490 0.8961 0.058 Uiso 1 1 calc R . .
C10 C 0.2103(3) 1.0711(3) 0.8821(2) 0.0557(16) Uani 1 1 d . . .
H50 H 0.2035 1.0793 0.8492 0.067 Uiso 1 1 calc R . .
C11 C 0.1891(3) 1.0171(3) 0.90215(19) 0.0472(13) Uani 1 1 d . . .
H12 H 0.1698 0.9866 0.8830 0.057 Uiso 1 1 calc R . .
C12 C 0.1969(2) 1.0084(2) 0.95093(19) 0.0378(11) Uani 1 1 d . . .
H13 H 0.1818 0.9714 0.9647 0.045 Uiso 1 1 calc R . .
N3 N 0.22479(17) 1.04985(17) 0.98001(12) 0.0297(7) Uani 1 1 d . . .
N4 N 0.24359(18) 1.05358(19) 1.12839(14) 0.0333(9) Uani 1 1 d . . .
C13 C 0.2112(3) 1.0857(3) 1.1614(2) 0.0444(12) Uani 1 1 d . . .
H14 H 0.1753 1.1070 1.1513 0.053 Uiso 1 1 calc R . .
C14 C 0.2278(3) 1.0889(3) 1.2090(2) 0.0514(14) Uani 1 1 d . . .
H15 H 0.2036 1.1121 1.2308 0.062 Uiso 1 1 calc R . .
C15 C 0.2786(3) 1.0590(3) 1.2245(2) 0.0597(17) Uani 1 1 d . . .
H16 H 0.2910 1.0613 1.2571 0.072 Uiso 1 1 calc R . .
C16 C 0.3123(3) 1.0249(3) 1.1917(2) 0.0541(15) Uani 1 1 d . . .
H17 H 0.3471 1.0019 1.2020 0.065 Uiso 1 1 calc R . .
C17 C 0.2951(2) 1.0246(2) 1.14376(18) 0.0367(10) Uani 1 1 d . . .
C18 C 0.3307(2) 0.9917(2) 1.1057(2) 0.0391(11) Uani 1 1 d . . .
C19 C 0.3837(3) 0.9585(3) 1.1145(2) 0.0507(14) Uani 1 1 d . . .
H18 H 0.3997 0.9559 1.1461 0.061 Uiso 1 1 calc R . .
C20 C 0.4129(3) 0.9293(3) 1.0778(2) 0.0528(15) Uani 1 1 d . . .
H19 H 0.4488 0.9053 1.0837 0.063 Uiso 1 1 calc R . .
C21 C 0.3895(2) 0.9351(2) 1.0315(2) 0.0455(13) Uani 1 1 d . . .
H20 H 0.4093 0.9160 1.0051 0.055 Uiso 1 1 calc R . .
C22 C 0.3371(2) 0.9692(2) 1.02538(19) 0.0377(11) Uani 1 1 d . . .
H21 H 0.3210 0.9731 0.9940 0.045 Uiso 1 1 calc R . .
N5 N 0.30725(17) 0.99754(16) 1.06117(15) 0.0300(8) Uani 1 1 d . . .
Ru2 Ru 0.452668(16) 0.733325(15) 0.958841(12) 0.02747(9) Uani 1 1 d . . .
S2 S 0.40904(5) 0.64032(5) 0.95033(5) 0.0322(2) Uani 1 1 d . . .
O3 O 0.37739(16) 0.61617(17) 0.99373(15) 0.0445(9) Uani 1 1 d . . .
O4 O 0.37342(17) 0.62837(16) 0.90653(15) 0.0441(9) Uani 1 1 d . . .
N6 N 0.53594(17) 0.68623(18) 0.93905(14) 0.0312(8) Uani 1 1 d . . .
H22 H 0.5581 0.7106 0.9183 0.037 Uiso 1 1 calc R . .
H23 H 0.5596 0.6801 0.9659 0.037 Uiso 1 1 calc R . .
C23 C 0.4764(2) 0.5921(2) 0.9441(2) 0.0382(11) Uani 1 1 d . . .
H24 H 0.4929 0.5815 0.9760 0.046 Uiso 1 1 calc R . .
H25 H 0.4653 0.5534 0.9274 0.046 Uiso 1 1 calc R . .
C24 C 0.5236(2) 0.6260(2) 0.9160(2) 0.0396(11) Uani 1 1 d . . .
H26 H 0.5621 0.6015 0.9145 0.047 Uiso 1 1 calc R . .
H27 H 0.5088 0.6325 0.8829 0.047 Uiso 1 1 calc R . .
N7 N 0.37154(17) 0.77407(17) 0.97969(16) 0.0330(9) Uani 1 1 d . . .
C25 C 0.3316(2) 0.8030(2) 0.9494(2) 0.0427(12) Uani 1 1 d . . .
H28 H 0.3413 0.8054 0.9163 0.051 Uiso 1 1 calc R . .
C26 C 0.2763(2) 0.8292(2) 0.9660(3) 0.0495(15) Uani 1 1 d . . .
H29 H 0.2489 0.8493 0.9446 0.059 Uiso 1 1 calc R . .
C27 C 0.2626(2) 0.8250(2) 1.0149(3) 0.0487(14) Uani 1 1 d . . .
H30 H 0.2256 0.8423 1.0271 0.058 Uiso 1 1 calc R . .
C28 C 0.3033(2) 0.7957(2) 1.0452(2) 0.0431(12) Uani 1 1 d . . .
H31 H 0.2947 0.7930 1.0785 0.052 Uiso 1 1 calc R . .
C29 C 0.3572(2) 0.7699(2) 1.02676(19) 0.0353(11) Uani 1 1 d . . .
C30 C 0.4023(2) 0.7373(2) 1.0565(2) 0.0356(11) Uani 1 1 d . . .
C31 C 0.3944(2) 0.7268(3) 1.1046(2) 0.0489(14) Uani 1 1 d . . .
H32 H 0.3580 0.7407 1.1201 0.059 Uiso 1 1 calc R . .
C32 C 0.4398(3) 0.6958(3) 1.1308(2) 0.0560(16) Uani 1 1 d . . .
H33 H 0.4348 0.6881 1.1641 0.067 Uiso 1 1 calc R . .
C33 C 0.4915(3) 0.6769(3) 1.1073(2) 0.0479(13) Uani 1 1 d . . .
H34 H 0.5239 0.6569 1.1240 0.058 Uiso 1 1 calc R . .
C34 C 0.4960(2) 0.6875(2) 1.05796(19) 0.0373(11) Uani 1 1 d . . .
H35 H 0.5313 0.6727 1.0416 0.045 Uiso 1 1 calc R . .
N8 N 0.45273(18) 0.71772(17) 1.03249(14) 0.0337(8) Uani 1 1 d . . .
N9 N 0.44988(19) 0.76464(18) 0.88803(16) 0.0366(9) Uani 1 1 d . . .
C35 C 0.4251(3) 0.7373(3) 0.8500(2) 0.0515(15) Uani 1 1 d . . .
H36 H 0.4071 0.6978 0.8544 0.062 Uiso 1 1 calc R . .
C36 C 0.4239(4) 0.7620(3) 0.8050(2) 0.0659(19) Uani 1 1 d . . .
H37 H 0.4062 0.7395 0.7793 0.079 Uiso 1 1 calc R . .
C37 C 0.4479(4) 0.8186(3) 0.7972(3) 0.0697(19) Uani 1 1 d . . .
H38 H 0.4469 0.8370 0.7664 0.084 Uiso 1 1 calc R . .
C38 C 0.4740(3) 0.8483(3) 0.8356(2) 0.0585(16) Uani 1 1 d . . .
H39 H 0.4916 0.8880 0.8313 0.070 Uiso 1 1 calc R . .
C39 C 0.4749(2) 0.8212(2) 0.88058(19) 0.0398(11) Uani 1 1 d . . .
C40 C 0.5040(2) 0.8507(2) 0.9223(2) 0.0383(11) Uani 1 1 d . . .
C41 C 0.5324(3) 0.9073(3) 0.9211(3) 0.0578(16) Uani 1 1 d . . .
H40 H 0.5348 0.9300 0.8921 0.069 Uiso 1 1 calc R . .
C42 C 0.5571(3) 0.9306(3) 0.9624(3) 0.0599(17) Uani 1 1 d . . .
H41 H 0.5764 0.9698 0.9620 0.072 Uiso 1 1 calc R . .
C43 C 0.5541(2) 0.8973(3) 1.0049(2) 0.0462(14) Uani 1 1 d . . .
H42 H 0.5717 0.9130 1.0335 0.055 Uiso 1 1 calc R . .
C44 C 0.5247(2) 0.8405(2) 1.0042(2) 0.0414(12) Uani 1 1 d . . .
H43 H 0.5222 0.8173 1.0329 0.050 Uiso 1 1 calc R . .
N10 N 0.49974(17) 0.81740(17) 0.96410(15) 0.0321(9) Uani 1 1 d . . .
S3 S 0.65803(8) 0.73988(8) 0.83154(6) 0.0582(4) Uani 1 1 d . . .
O5 O 0.6010(3) 0.7304(3) 0.8531(3) 0.116(3) Uani 1 1 d . . .
O6 O 0.7095(3) 0.7516(2) 0.8628(2) 0.0896(18) Uani 1 1 d . . .
O7 O 0.6742(2) 0.6986(2) 0.79341(19) 0.0781(14) Uani 1 1 d . . .
C45 C 0.6503(4) 0.8103(5) 0.8033(3) 0.088(2) Uani 1 1 d . . .
F1 F 0.6337(3) 0.8545(2) 0.8345(3) 0.128(2) Uani 1 1 d . . .
F2 F 0.6996(3) 0.8291(3) 0.7830(3) 0.153(3) Uani 1 1 d . . .
F3 F 0.6075(3) 0.8107(3) 0.7706(2) 0.143(3) Uani 1 1 d . . .
P1 P 0.35241(11) 0.95267(10) 1.32998(8) 0.0518(5) Uani 0.75 1 d P . .
F4 F 0.4205(3) 0.9503(3) 1.3493(2) 0.093(2) Uani 0.75 1 d P . .
F5 F 0.3752(3) 0.9409(3) 1.27584(19) 0.0796(16) Uani 0.75 1 d P . .
F6 F 0.3611(3) 1.0246(2) 1.3221(2) 0.0831(18) Uani 0.75 1 d P . .
F7 F 0.2842(3) 0.9566(3) 1.3100(2) 0.0829(18) Uani 0.75 1 d P . .
F8 F 0.3289(3) 0.9649(3) 1.3831(2) 0.0861(18) Uani 0.75 1 d P . .
F9 F 0.3449(4) 0.8808(3) 1.3349(2) 0.100(2) Uani 0.75 1 d P . .
P2 P 0.5000 1.0000 0.7500 0.0381(6) Uani 1 4 d S . .
F10 F 0.5000 1.0000 0.80782(16) 0.0596(12) Uani 1 2 d S . .
F11 F 0.55794(15) 1.04512(16) 0.74977(13) 0.0606(9) Uani 1 1 d . . .
N11 N 0.8805(3) 0.7682(4) 0.8556(3) 0.0836(19) Uani 1 1 d . . .
C46 C 0.8595(3) 0.7388(5) 0.8283(3) 0.080(2) Uani 1 1 d . . .
C47 C 0.8351(4) 0.6930(6) 0.7944(4) 0.126(5) Uani 1 1 d . . .
H44 H 0.8467 0.7046 0.7617 0.189 Uiso 1 1 calc R . .
H45 H 0.7901 0.6915 0.7969 0.189 Uiso 1 1 calc R . .
H46 H 0.8522 0.6524 0.8019 0.189 Uiso 1 1 calc R . .
N12 N 0.3711(4) 0.9490(4) 0.9114(3) 0.103(3) Uani 1 1 d . . .
C48 C 0.3549(4) 0.9600(5) 0.8746(4) 0.090(3) Uani 1 1 d . . .
C49 C 0.3351(7) 0.9755(11) 0.8280(4) 0.236(11) Uani 1 1 d . . .
H47 H 0.3391 1.0201 0.8233 0.353 Uiso 1 1 calc R . .
H48 H 0.2920 0.9634 0.8239 0.353 Uiso 1 1 calc R . .
H49 H 0.3607 0.9539 0.8044 0.353 Uiso 1 1 calc R . .
O8 O 0.5000 1.0000 1.2500 0.106(8) Uani 0.50 4 d SP . .
O9 O 0.2615(10) 0.7271(14) 0.8209(8) 0.117(10) Uani 0.33 1 d P A 1
O10 O 0.2571(8) 0.7818(16) 0.8287(7) 0.089(8) Uani 0.33 1 d P B 2
O11 O 0.2528(10) 0.8355(14) 0.8322(7) 0.103(7) Uani 0.33 1 d P C 3

loop_
_atom_site_aniso_label
_atom_site_aniso_U_11
_atom_site_aniso_U_22
_atom_site_aniso_U_33
_atom_site_aniso_U_23
_atom_site_aniso_U_13
_atom_site_aniso_U_12
Ru1 0.02061(17) 0.02054(17) 0.03379(17) 0.00038(14) -0.00270(13) -0.00013(14)
S1 0.0238(5) 0.0272(5) 0.0401(6) 0.0009(5) -0.0024(5) 0.0024(4)
O1 0.039(2) 0.044(2) 0.057(2) -0.0117(18) -0.0061(18) 0.0159(17)
O2 0.0298(18) 0.039(2) 0.056(2) 0.0150(17) -0.0050(16) 0.0049(16)
N1 0.034(2) 0.0231(18) 0.032(2) -0.0005(15) -0.0040(16) -0.0018(16)
C1 0.025(2) 0.038(3) 0.056(3) 0.007(2) 0.004(2) -0.0019(19)
C2 0.032(3) 0.034(3) 0.053(3) 0.009(2) 0.006(2) -0.002(2)
N2 0.0260(18) 0.0200(18) 0.051(3) -0.0026(17) -0.0048(18) 0.0014(15)
C3 0.028(2) 0.034(3) 0.060(3) -0.002(2) -0.006(2) -0.003(2)
C4 0.035(3) 0.029(3) 0.081(4) -0.012(3) -0.004(3) -0.003(2)
C5 0.029(3) 0.034(3) 0.082(4) 0.003(3) 0.009(3) -0.005(2)
C6 0.037(3) 0.031(3) 0.064(4) 0.011(2) 0.005(2) -0.004(2)
C7 0.025(2) 0.027(2) 0.058(3) 0.003(2) 0.004(2) 0.0025(19)
C8 0.035(2) 0.026(2) 0.039(3) 0.0020(19) 0.006(2) -0.0005(18)
C9 0.065(4) 0.036(3) 0.044(3) 0.009(2) 0.005(3) -0.007(3)
C10 0.081(5) 0.051(3) 0.035(3) 0.009(2) 0.002(3) -0.011(3)
C11 0.059(3) 0.050(3) 0.033(3) 0.001(2) -0.003(2) -0.018(3)
C12 0.040(3) 0.028(2) 0.046(3) 0.000(2) 0.006(2) -0.008(2)
N3 0.027(2) 0.026(2) 0.0353(18) 0.0016(16) 0.0005(15) -0.0005(19)
N4 0.031(2) 0.029(2) 0.040(2) 0.0011(17) -0.0042(16) -0.0034(17)
C13 0.045(3) 0.044(3) 0.044(3) -0.008(2) -0.001(2) 0.001(2)
C14 0.053(3) 0.065(4) 0.036(3) -0.008(3) -0.001(2) 0.002(3)
C15 0.080(5) 0.072(4) 0.027(3) -0.003(3) -0.010(3) -0.007(4)
C16 0.055(3) 0.054(4) 0.054(4) 0.003(3) -0.024(3) -0.002(3)
C17 0.034(3) 0.033(2) 0.043(3) 0.003(2) -0.007(2) -0.002(2)
C18 0.035(3) 0.028(2) 0.054(3) 0.003(2) -0.008(2) -0.001(2)
C19 0.045(3) 0.052(3) 0.055(3) 0.001(3) -0.017(3) 0.011(3)
C20 0.043(3) 0.044(3) 0.071(4) 0.001(3) -0.007(3) 0.014(3)
C21 0.032(3) 0.031(3) 0.073(4) -0.003(2) 0.008(3) 0.004(2)
C22 0.031(2) 0.034(3) 0.049(3) 0.003(2) -0.003(2) -0.003(2)
N5 0.0251(18) 0.0220(18) 0.043(2) 0.0015(16) -0.0007(16) 0.0003(15)
Ru2 0.02147(18) 0.02052(17) 0.04041(19) 0.00214(14) -0.00038(14) -0.00016(15)
S2 0.0254(5) 0.0226(5) 0.0485(7) 0.0020(5) -0.0004(5) -0.0020(4)
O3 0.0332(19) 0.0337(19) 0.067(3) 0.0012(17) 0.0066(17) -0.0054(16)
O4 0.039(2) 0.0330(19) 0.061(2) -0.0019(17) -0.0098(17) -0.0077(16)
N6 0.0245(18) 0.036(2) 0.034(2) 0.0001(17) 0.0013(15) -0.0008(16)
C23 0.031(2) 0.029(2) 0.056(3) -0.002(2) 0.002(2) 0.0044(19)
C24 0.032(3) 0.029(2) 0.057(3) -0.006(2) 0.008(2) 0.003(2)
N7 0.0228(19) 0.0213(18) 0.055(3) -0.0016(17) 0.0006(17) 0.0005(15)
C25 0.029(2) 0.031(2) 0.068(4) 0.006(2) -0.005(2) 0.005(2)
C26 0.029(3) 0.031(3) 0.089(5) 0.004(3) -0.012(3) 0.005(2)
C27 0.026(2) 0.029(3) 0.092(5) -0.004(3) 0.002(3) 0.006(2)
C28 0.029(2) 0.036(3) 0.065(4) -0.001(2) 0.006(2) 0.003(2)
C29 0.028(2) 0.023(2) 0.055(3) -0.001(2) -0.001(2) 0.0014(18)
C30 0.024(2) 0.027(2) 0.056(3) -0.006(2) 0.004(2) -0.0008(17)
C31 0.031(3) 0.062(4) 0.053(3) -0.001(3) 0.008(2) 0.004(3)
C32 0.048(3) 0.080(4) 0.040(3) 0.005(3) 0.009(3) 0.009(3)
C33 0.044(3) 0.049(3) 0.051(3) 0.005(3) -0.005(2) 0.013(2)
C34 0.030(2) 0.040(3) 0.042(3) 0.003(2) 0.004(2) 0.005(2)
N8 0.028(2) 0.0247(18) 0.049(2) -0.0001(16) 0.0026(18) -0.0005(16)
N9 0.037(2) 0.027(2) 0.047(2) 0.0036(17) -0.0043(19) 0.0003(18)
C35 0.065(4) 0.034(3) 0.055(3) 0.005(3) -0.014(3) -0.002(3)
C36 0.104(6) 0.053(4) 0.041(3) 0.007(3) -0.013(3) -0.011(4)
C37 0.094(5) 0.061(4) 0.055(4) 0.016(3) -0.014(4) -0.016(4)
C38 0.079(4) 0.045(3) 0.052(3) 0.012(3) 0.002(3) -0.011(3)
C39 0.042(3) 0.029(2) 0.048(3) 0.008(2) 0.008(2) -0.002(2)
C40 0.035(3) 0.030(3) 0.050(3) 0.002(2) 0.009(2) -0.001(2)
C41 0.068(4) 0.037(3) 0.068(4) 0.007(3) 0.004(3) -0.018(3)
C42 0.048(3) 0.038(3) 0.093(5) 0.005(3) -0.013(3) -0.020(3)
C43 0.036(3) 0.035(3) 0.068(4) -0.007(3) -0.005(3) -0.004(2)
C44 0.028(2) 0.038(3) 0.059(3) -0.006(2) -0.007(2) 0.003(2)
N10 0.0266(19) 0.0253(18) 0.045(2) 0.0017(17) 0.0006(17) -0.0019(15)
S3 0.0660(10) 0.0599(9) 0.0487(8) -0.0050(7) 0.0091(7) -0.0036(8)
O5 0.102(5) 0.105(5) 0.141(6) 0.039(4) 0.065(4) -0.003(4)
O6 0.113(4) 0.055(3) 0.102(4) -0.013(3) -0.054(4) 0.010(3)
O7 0.092(4) 0.075(3) 0.067(3) -0.030(3) -0.002(3) 0.001(3)
C45 0.073(5) 0.125(8) 0.066(5) -0.004(5) -0.002(4) 0.003(5)
F1 0.139(5) 0.079(3) 0.164(6) -0.022(4) -0.022(4) 0.025(3)
F2 0.131(5) 0.152(6) 0.177(7) 0.078(5) 0.050(5) -0.010(4)
F3 0.178(6) 0.149(6) 0.101(4) -0.003(4) -0.067(4) 0.040(5)
P1 0.0634(13) 0.0487(11) 0.0432(11) 0.0062(9) -0.0092(9) 0.0040(10)
F4 0.066(4) 0.120(5) 0.093(4) -0.001(4) -0.033(3) 0.020(3)
F5 0.099(4) 0.084(4) 0.056(3) 0.000(3) 0.004(3) -0.014(3)
F6 0.110(5) 0.041(3) 0.099(4) 0.000(3) -0.045(4) -0.007(3)
F7 0.065(3) 0.087(4) 0.097(5) 0.003(3) -0.026(3) -0.012(3)
F8 0.105(5) 0.104(4) 0.050(3) -0.006(3) 0.013(3) 0.019(4)
F9 0.155(6) 0.052(3) 0.093(5) 0.020(3) -0.002(4) -0.007(4)
P2 0.0372(8) 0.0372(8) 0.0399(14) 0.000 0.000 0.000
F10 0.075(3) 0.062(3) 0.041(3) 0.000 0.000 0.000(3)
F11 0.0486(19) 0.061(2) 0.072(2) 0.0036(18) -0.0070(17) -0.0147(16)
N11 0.068(4) 0.099(5) 0.084(5) -0.022(4) -0.013(4) -0.006(4)
C46 0.048(4) 0.127(7) 0.066(5) -0.032(5) 0.009(3) -0.014(4)
C47 0.070(6) 0.193(12) 0.116(8) -0.093(9) 0.009(6) -0.024(7)
N12 0.115(7) 0.110(6) 0.083(6) -0.022(5) 0.017(5) -0.020(5)
C48 0.080(6) 0.099(7) 0.090(7) -0.036(6) 0.026(5) -0.008(5)
C49 0.120(11) 0.51(4) 0.078(8) 0.041(14) 0.023(8) 0.084(16)
O8 0.094(11) 0.094(11) 0.13(2) 0.000 0.000 0.000
O9 0.080(13) 0.19(2) 0.076(12) 0.069(17) -0.008(9) -0.073(17)
O10 0.046(9) 0.16(2) 0.059(10) 0.048(16) 0.003(7) -0.036(16)
O11 0.086(14) 0.15(2) 0.070(11) -0.008(14) 0.024(9) -0.035(16)

loop_
_atom_type_symbol
_atom_type_description
_atom_type_scat_dispersion_real
_atom_type_scat_dispersion_imag
_atom_type_scat_source
Ru Ru -1.2594 0.8363 'International Tables Vol C Tables 4.2.6.8 and 6.1.1.4'
C C 0.0033 0.0016 'International Tables Vol C Tables 4.2.6.8 and 6.1.1.4'
N N 0.0061 0.0033 'International Tables Vol C Tables 4.2.6.8 and 6.1.1.4'
H H 0.0000 0.0000 'International Tables Vol C Tables 4.2.6.8 and 6.1.1.4'
S S 0.1246 0.1234 'International Tables Vol C Tables 4.2.6.8 and 6.1.1.4'
P P 0.1023 0.0942 'International Tables Vol C Tables 4.2.6.8 and 6.1.1.4'
F F 0.0171 0.0103 'International Tables Vol C Tables 4.2.6.8 and 6.1.1.4'
O O 0.0106 0.0060 'International Tables Vol C Tables 4.2.6.8 and 6.1.1.4'

loop_
_geom_angle_atom_site_label_1
_geom_angle_atom_site_label_2
_geom_angle_atom_site_label_3
_geom_angle
_geom_angle_site_symmetry_1
_geom_angle_site_symmetry_3
N2 Ru1 N3 78.41(16) . .
N2 Ru1 N5 92.79(14) . .
N3 Ru1 N5 96.13(15) . .
N2 Ru1 N4 94.71(16) . .
N3 Ru1 N4 170.50(15) . .
N5 Ru1 N4 77.51(16) . .
N2 Ru1 N1 177.53(16) . .
N3 Ru1 N1 99.66(15) . .
N5 Ru1 N1 88.94(15) . .
N4 Ru1 N1 87.38(15) . .
N2 Ru1 S1 93.89(10) . .
N3 Ru1 S1 87.03(11) . .
N5 Ru1 S1 173.07(11) . .
N4 Ru1 S1 100.08(12) . .
N1 Ru1 S1 84.44(11) . .
O1 S1 O2 111.1(2) . .
O1 S1 C1 104.8(3) . .
O2 S1 C1 104.4(2) . .
O1 S1 Ru1 117.53(16) . .
O2 S1 Ru1 115.93(15) . .
C1 S1 Ru1 100.77(16) . .
C2 N1 Ru1 112.5(3) . .
C2 N1 H1 109.1 . .
Ru1 N1 H1 109.1 . .
C2 N1 H2 109.1 . .
Ru1 N1 H2 109.1 . .
H1 N1 H2 107.8 . .
C2 C1 S1 109.5(3) . .
C2 C1 H3 109.8 . .
S1 C1 H3 109.8 . .
C2 C1 H4 109.8 . .
S1 C1 H4 109.8 . .
H3 C1 H4 108.2 . .
N1 C2 C1 107.8(4) . .
N1 C2 H5 110.1 . .
C1 C2 H5 110.1 . .
N1 C2 H6 110.1 . .
C1 C2 H6 110.1 . .
H5 C2 H6 108.5 . .
C3 N2 C7 118.5(4) . .
C3 N2 Ru1 125.8(4) . .
C7 N2 Ru1 115.6(3) . .
N2 C3 C4 122.9(6) . .
N2 C3 H7 118.5 . .
C4 C3 H7 118.5 . .
C5 C4 C3 118.4(6) . .
C5 C4 H8 120.8 . .
C3 C4 H8 120.8 . .
C4 C5 C6 120.5(5) . .
C4 C5 H9 119.7 . .
C6 C5 H9 119.7 . .
C7 C6 C5 118.1(5) . .
C7 C6 H10 120.9 . .
C5 C6 H10 120.9 . .
N2 C7 C6 121.4(5) . .
N2 C7 C8 115.4(4) . .
C6 C7 C8 123.2(5) . .
N3 C8 C9 121.5(4) . .
N3 C8 C7 114.6(4) . .
C9 C8 C7 123.9(5) . .
C10 C9 C8 120.0(5) . .
C10 C9 H11 120.0 . .
C8 C9 H11 120.0 . .
C9 C10 C11 119.5(5) . .
C9 C10 H50 120.2 . .
C11 C10 H50 120.2 . .
C10 C11 C12 118.4(5) . .
C10 C11 H12 120.8 . .
C12 C11 H12 120.8 . .
N3 C12 C11 123.6(4) . .
N3 C12 H13 118.2 . .
C11 C12 H13 118.2 . .
C12 N3 C8 116.8(4) . .
C12 N3 Ru1 127.3(3) . .
C8 N3 Ru1 115.3(3) . .
C13 N4 C17 116.9(4) . .
C13 N4 Ru1 126.8(3) . .
C17 N4 Ru1 116.1(3) . .
N4 C13 C14 123.3(5) . .
N4 C13 H14 118.4 . .
C14 C13 H14 118.4 . .
C15 C14 C13 119.8(6) . .
C15 C14 H15 120.1 . .
C13 C14 H15 120.1 . .
C14 C15 C16 118.3(5) . .
C14 C15 H16 120.8 . .
C16 C15 H16 120.8 . .
C15 C16 C17 119.9(6) . .
C15 C16 H17 120.0 . .
C17 C16 H17 120.0 . .
N4 C17 C16 121.6(5) . .
N4 C17 C18 115.1(4) . .
C16 C17 C18 123.3(5) . .
N5 C18 C19 121.8(5) . .
N5 C18 C17 114.5(4) . .
C19 C18 C17 123.6(5) . .
C20 C19 C18 119.9(6) . .
C20 C19 H18 120.1 . .
C18 C19 H18 120.1 . .
C19 C20 C21 119.1(5) . .
C19 C20 H19 120.5 . .
C21 C20 H19 120.5 . .
C22 C21 C20 117.8(5) . .
C22 C21 H20 121.1 . .
C20 C21 H20 121.1 . .
N5 C22 C21 123.9(5) . .
N5 C22 H21 118.1 . .
C21 C22 H21 118.1 . .
C22 N5 C18 117.5(4) . .
C22 N5 Ru1 125.7(3) . .
C18 N5 Ru1 116.8(3) . .
N7 Ru2 N8 77.91(17) . .
N7 Ru2 N9 95.95(17) . .
N8 Ru2 N9 170.26(15) . .
N7 Ru2 N10 91.33(15) . .
N8 Ru2 N10 94.12(16) . .
N9 Ru2 N10 78.34(16) . .
N7 Ru2 N6 176.86(16) . .
N8 Ru2 N6 100.15(15) . .
N9 Ru2 N6 86.30(16) . .
N10 Ru2 N6 91.27(14) . .
N7 Ru2 S2 93.19(11) . .
N8 Ru2 S2 87.64(11) . .
N9 Ru2 S2 100.35(12) . .
N10 Ru2 S2 175.41(11) . .
N6 Ru2 S2 84.24(11) . .
O4 S2 O3 111.9(2) . .
O4 S2 C23 104.0(2) . .
O3 S2 C23 104.4(2) . .
O4 S2 Ru2 117.97(16) . .
O3 S2 Ru2 115.16(16) . .
C23 S2 Ru2 100.98(16) . .
C24 N6 Ru2 112.3(3) . .
C24 N6 H22 109.1 . .
Ru2 N6 H22 109.1 . .
C24 N6 H23 109.1 . .
Ru2 N6 H23 109.1 . .
H22 N6 H23 107.9 . .
C24 C23 S2 108.8(3) . .
C24 C23 H24 109.9 . .
S2 C23 H24 109.9 . .
C24 C23 H25 109.9 . .
S2 C23 H25 109.9 . .
H24 C23 H25 108.3 . .
N6 C24 C23 109.4(4) . .
N6 C24 H26 109.8 . .
C23 C24 H26 109.8 . .
N6 C24 H27 109.8 . .
C23 C24 H27 109.8 . .
H26 C24 H27 108.2 . .
C29 N7 C25 119.2(4) . .
C29 N7 Ru2 116.3(3) . .
C25 N7 Ru2 124.5(4) . .
N7 C25 C26 121.5(6) . .
N7 C25 H28 119.3 . .
C26 C25 H28 119.3 . .
C27 C26 C25 118.5(5) . .
C27 C26 H29 120.8 . .
C25 C26 H29 120.8 . .
C28 C27 C26 119.6(5) . .
C28 C27 H30 120.2 . .
C26 C27 H30 120.2 . .
C27 C28 C29 119.7(6) . .
C27 C28 H31 120.2 . .
C29 C28 H31 120.2 . .
N7 C29 C28 121.6(5) . .
N7 C29 C30 115.4(4) . .
C28 C29 C30 123.0(5) . .
N8 C30 C31 122.3(5) . .
N8 C30 C29 114.3(5) . .
C31 C30 C29 123.4(4) . .
C30 C31 C32 120.2(5) . .
C30 C31 H32 119.9 . .
C32 C31 H32 119.9 . .
C33 C32 C31 118.1(5) . .
C33 C32 H33 120.9 . .
C31 C32 H33 120.9 . .
C32 C33 C34 118.9(5) . .
C32 C33 H34 120.6 . .
C34 C33 H34 120.6 . .
N8 C34 C33 123.4(5) . .
N8 C34 H35 118.3 . .
C33 C34 H35 118.3 . .
C34 N8 C30 117.1(4) . .
C34 N8 Ru2 126.9(3) . .
C30 N8 Ru2 115.9(3) . .
C35 N9 C39 116.2(5) . .
C35 N9 Ru2 128.5(4) . .
C39 N9 Ru2 115.2(4) . .
N9 C35 C36 124.6(6) . .
N9 C35 H36 117.7 . .
C36 C35 H36 117.7 . .
C37 C36 C35 119.8(6) . .
C37 C36 H37 120.1 . .
C35 C36 H37 120.1 . .
C36 C37 C38 117.3(6) . .
C36 C37 H38 121.4 . .
C38 C37 H38 121.4 . .
C37 C38 C39 121.0(6) . .
C37 C38 H39 119.5 . .
C39 C38 H39 119.5 . .
N9 C39 C38 121.1(5) . .
N9 C39 C40 116.2(5) . .
C38 C39 C40 122.7(5) . .
N10 C40 C41 121.3(5) . .
N10 C40 C39 114.6(4) . .
C41 C40 C39 124.0(5) . .
C42 C41 C40 118.9(6) . .
C42 C41 H40 120.5 . .
C40 C41 H40 120.5 . .
C41 C42 C43 120.7(5) . .
C41 C42 H41 119.6 . .
C43 C42 H41 119.6 . .
C44 C43 C42 118.0(6) . .
C44 C43 H42 121.0 . .
C42 C43 H42 121.0 . .
N10 C44 C43 121.9(5) . .
N10 C44 H43 119.0 . .
C43 C44 H43 119.0 . .
C44 N10 C40 119.1(4) . .
C44 N10 Ru2 125.5(4) . .
C40 N10 Ru2 115.4(3) . .
O5 S3 O7 116.6(4) . .
O5 S3 O6 116.9(5) . .
O7 S3 O6 111.8(3) . .
O5 S3 C45 104.0(4) . .
O7 S3 C45 103.7(4) . .
O6 S3 C45 101.3(4) . .
F2 C45 F3 106.4(9) . .
F2 C45 F1 106.5(9) . .
F3 C45 F1 105.0(8) . .
F2 C45 S3 113.9(7) . .
F3 C45 S3 113.3(8) . .
F1 C45 S3 111.2(7) . .
F4 P1 F9 92.0(4) . .
F4 P1 F7 178.7(4) . .
F9 P1 F7 89.3(4) . .
F4 P1 F6 88.2(4) . .
F9 P1 F6 176.9(4) . .
F7 P1 F6 90.5(3) . .
F4 P1 F8 89.3(4) . .
F9 P1 F8 92.9(4) . .
F7 P1 F8 91.1(4) . .
F6 P1 F8 90.2(4) . .
F4 P1 F5 91.6(4) . .
F9 P1 F5 87.5(4) . .
F7 P1 F5 88.0(3) . .
F6 P1 F5 89.3(3) . .
F8 P1 F5 179.0(4) . .
F11 P2 F11 179.5(3) 2_675 .
F11 P2 F11 90.001(2) 2_675 7_466
F11 P2 F11 90.002(3) . 7_466
F11 P2 F11 89.998(3) 2_675 8_656
F11 P2 F11 90.002(2) . 8_656
F11 P2 F11 179.5(3) 7_466 8_656
F11 P2 F10 89.77(13) 2_675 7_466
F11 P2 F10 89.77(13) . 7_466
F11 P2 F10 90.22(13) 7_466 7_466
F11 P2 F10 90.23(13) 8_656 7_466
F11 P2 F10 90.23(13) 2_675 .
F11 P2 F10 90.23(13) . .
F11 P2 F10 89.77(13) 7_466 .
F11 P2 F10 89.77(13) 8_656 .
F10 P2 F10 179.999(1) 7_466 .
N11 C46 C47 173.1(12) . .
C46 C47 H44 109.5 . .
C46 C47 H45 109.5 . .
H44 C47 H45 109.5 . .
C46 C47 H46 109.5 . .
H44 C47 H46 109.5 . .
H45 C47 H46 109.5 . .
N12 C48 C49 178.3(16) . .
C48 C49 H47 109.5 . .
C48 C49 H48 109.5 . .
H47 C49 H48 109.5 . .
C48 C49 H49 109.5 . .
H47 C49 H49 109.5 . .
H48 C49 H49 109.5 . .

loop_
_geom_bond_atom_site_label_1
_geom_bond_atom_site_label_2
_geom_bond_distance
_geom_bond_site_symmetry_2
Ru1 N2 2.052(4) .
Ru1 N3 2.078(4) .
Ru1 N5 2.097(4) .
Ru1 N4 2.106(4) .
Ru1 N1 2.139(4) .
Ru1 S1 2.2485(11) .
S1 O1 1.465(4) .
S1 O2 1.497(4) .
S1 C1 1.808(5) .
N1 C2 1.488(6) .
N1 H1 0.9200 .
N1 H2 0.9200 .
C1 C2 1.504(7) .
C1 H3 0.9900 .
C1 H4 0.9900 .
C2 H5 0.9900 .
C2 H6 0.9900 .
N2 C3 1.343(7) .
N2 C7 1.381(7) .
C3 C4 1.384(8) .
C3 H7 0.9500 .
C4 C5 1.371(9) .
C4 H8 0.9500 .
C5 C6 1.405(9) .
C5 H9 0.9500 .
C6 C7 1.386(7) .
C6 H10 0.9500 .
C7 C8 1.443(7) .
C8 N3 1.372(6) .
C8 C9 1.392(7) .
C9 C10 1.368(8) .
C9 H11 0.9500 .
C10 C11 1.378(8) .
C10 H50 0.9500 .
C11 C12 1.387(7) .
C11 H12 0.9500 .
C12 N3 1.356(6) .
C12 H13 0.9500 .
N4 C13 1.352(7) .
N4 C17 1.354(6) .
C13 C14 1.382(8) .
C13 H14 0.9500 .
C14 C15 1.351(9) .
C14 H15 0.9500 .
C15 C16 1.387(9) .
C15 H16 0.9500 .
C16 C17 1.392(7) .
C16 H17 0.9500 .
C17 C18 1.496(7) .
C18 N5 1.352(7) .
C18 C19 1.379(7) .
C19 C20 1.363(9) .
C19 H18 0.9500 .
C20 C21 1.397(9) .
C20 H19 0.9500 .
C21 C22 1.368(7) .
C21 H20 0.9500 .
C22 N5 1.342(7) .
C22 H21 0.9500 .
Ru2 N7 2.055(4) .
Ru2 N8 2.087(4) .
Ru2 N9 2.094(4) .
Ru2 N10 2.097(4) .
Ru2 N6 2.149(4) .
Ru2 S2 2.2431(11) .
S2 O4 1.471(4) .
S2 O3 1.490(4) .
S2 C23 1.807(5) .
N6 C24 1.483(6) .
N6 H22 0.9200 .
N6 H23 0.9200 .
C23 C24 1.486(7) .
C23 H24 0.9900 .
C23 H25 0.9900 .
C24 H26 0.9900 .
C24 H27 0.9900 .
N7 C29 1.355(7) .
N7 C25 1.365(7) .
C25 C26 1.408(8) .
C25 H28 0.9500 .
C26 C27 1.401(9) .
C26 H29 0.9500 .
C27 C28 1.380(8) .
C27 H30 0.9500 .
C28 C29 1.396(7) .
C28 H31 0.9500 .
C29 C30 1.466(7) .
C30 N8 1.352(6) .
C30 C31 1.376(8) .
C31 C32 1.401(8) .
C31 H32 0.9500 .
C32 C33 1.364(8) .
C32 H33 0.9500 .
C33 C34 1.402(8) .
C33 H34 0.9500 .
C34 N8 1.349(6) .
C34 H35 0.9500 .
N9 C35 1.331(7) .
N9 C39 1.359(6) .
C35 C36 1.368(8) .
C35 H36 0.9500 .
C36 C37 1.352(9) .
C36 H37 0.9500 .
C37 C38 1.376(10) .
C37 H38 0.9500 .
C38 C39 1.388(8) .
C38 H39 0.9500 .
C39 C40 1.473(8) .
C40 N10 1.376(7) .
C40 C41 1.377(8) .
C41 C42 1.369(9) .
C41 H40 0.9500 .
C42 C43 1.391(9) .
C42 H41 0.9500 .
C43 C44 1.390(8) .
C43 H42 0.9500 .
C44 N10 1.341(7) .
C44 H43 0.9500 .
S3 O5 1.393(6) .
S3 O7 1.436(5) .
S3 O6 1.442(5) .
S3 C45 1.728(11) .
C45 F2 1.280(10) .
C45 F3 1.305(10) .
C45 F1 1.346(11) .
P1 F4 1.575(6) .
P1 F9 1.575(6) .
P1 F7 1.585(6) .
P1 F6 1.589(6) .
P1 F8 1.593(6) .
P1 F5 1.613(6) .
P2 F11 1.594(3) 2_675
P2 F11 1.595(3) .
P2 F11 1.595(3) 7_466
P2 F11 1.595(3) 8_656
P2 F10 1.616(5) 7_466
P2 F10 1.616(5) .
N11 C46 1.094(9) .
C46 C47 1.474(11) .
C47 H44 0.9800 .
C47 H45 0.9800 .
C47 H46 0.9800 .
N12 C48 1.113(13) .
C48 C49 1.414(15) .
C49 H47 0.9800 .
C49 H48 0.9800 .
C49 H49 0.9800 .

loop_
_geom_hbond_atom_site_label_D
_geom_hbond_atom_site_label_H
_geom_hbond_atom_site_label_A
_geom_hbond_distance_DH
_geom_hbond_distance_HA
_geom_hbond_distance_DA
_geom_hbond_angle_DHA
_geom_hbond_site_symmetry_A
N1 H1 O2 0.92 2.10 2.948(5) 152.7 3_467
N1 H2 N11 0.92 2.21 3.128(8) 172.2 4_657
N6 H22 O5 0.92 2.09 2.948(7) 154.1 .
N6 H23 O3 0.92 2.08 2.911(5) 149.1 3_567

loop_
_geom_torsion_atom_site_label_1
_geom_torsion_atom_site_label_2
_geom_torsion_atom_site_label_3
_geom_torsion_atom_site_label_4
_geom_torsion
N2 Ru1 S1 O1 -76.1(2)
N3 Ru1 S1 O1 -154.2(2)
N4 Ru1 S1 O1 19.4(2)
N1 Ru1 S1 O1 105.8(2)
N2 Ru1 S1 O2 58.8(2)
N3 Ru1 S1 O2 -19.3(2)
N4 Ru1 S1 O2 154.3(2)
N1 Ru1 S1 O2 -119.4(2)
N2 Ru1 S1 C1 170.8(2)
N3 Ru1 S1 C1 92.6(2)
N4 Ru1 S1 C1 -93.7(2)
N1 Ru1 S1 C1 -7.4(2)
N3 Ru1 N1 C2 -106.9(3)
N5 Ru1 N1 C2 157.0(3)
N4 Ru1 N1 C2 79.5(3)
S1 Ru1 N1 C2 -20.9(3)
O1 S1 C1 C2 -87.4(4)
O2 S1 C1 C2 155.7(4)
Ru1 S1 C1 C2 35.1(4)
Ru1 N1 C2 C1 48.4(5)
S1 C1 C2 N1 -54.8(5)
N3 Ru1 N2 C3 -178.8(4)
N5 Ru1 N2 C3 -83.1(4)
N4 Ru1 N2 C3 -5.4(4)
S1 Ru1 N2 C3 95.0(4)
N3 Ru1 N2 C7 2.9(3)
N5 Ru1 N2 C7 98.5(3)
N4 Ru1 N2 C7 176.2(3)
S1 Ru1 N2 C7 -83.3(3)
C7 N2 C3 C4 -0.9(7)
Ru1 N2 C3 C4 -179.2(4)
N2 C3 C4 C5 1.3(8)
C3 C4 C5 C6 -1.9(8)
C4 C5 C6 C7 2.1(8)
C3 N2 C7 C6 1.0(7)
Ru1 N2 C7 C6 179.5(4)
C3 N2 C7 C8 -177.4(4)
Ru1 N2 C7 C8 1.1(5)
C5 C6 C7 N2 -1.6(7)
C5 C6 C7 C8 176.7(5)
N2 C7 C8 N3 -6.6(6)
C6 C7 C8 N3 174.9(4)
N2 C7 C8 C9 171.8(5)
C6 C7 C8 C9 -6.6(8)
N3 C8 C9 C10 -0.1(9)
C7 C8 C9 C10 -178.5(6)
C8 C9 C10 C11 -3.2(10)
C9 C10 C11 C12 3.7(10)
C10 C11 C12 N3 -0.8(9)
C11 C12 N3 C8 -2.4(7)
C11 C12 N3 Ru1 168.9(4)
C9 C8 N3 C12 2.9(7)
C7 C8 N3 C12 -178.6(4)
C9 C8 N3 Ru1 -169.5(4)
C7 C8 N3 Ru1 9.0(5)
N2 Ru1 N3 C12 -178.0(4)
N5 Ru1 N3 C12 90.4(4)
N1 Ru1 N3 C12 0.4(4)
S1 Ru1 N3 C12 -83.4(4)
N2 Ru1 N3 C8 -6.6(3)
N5 Ru1 N3 C8 -98.2(3)
N1 Ru1 N3 C8 171.9(3)
S1 Ru1 N3 C8 88.0(3)
N2 Ru1 N4 C13 84.5(4)
N5 Ru1 N4 C13 176.3(4)
N1 Ru1 N4 C13 -94.2(4)
S1 Ru1 N4 C13 -10.3(4)
N2 Ru1 N4 C17 -90.1(3)
N5 Ru1 N4 C17 1.7(3)
N1 Ru1 N4 C17 91.2(3)
S1 Ru1 N4 C17 175.1(3)
C17 N4 C13 C14 -1.1(8)
Ru1 N4 C13 C14 -175.8(4)
N4 C13 C14 C15 0.0(10)
C13 C14 C15 C16 -0.9(10)
C14 C15 C16 C17 3.0(10)
C13 N4 C17 C16 3.3(7)
Ru1 N4 C17 C16 178.5(4)
C13 N4 C17 C18 -177.7(4)
Ru1 N4 C17 C18 -2.5(5)
C15 C16 C17 N4 -4.4(9)
C15 C16 C17 C18 176.7(5)
N4 C17 C18 N5 2.0(6)
C16 C17 C18 N5 -179.0(5)
N4 C17 C18 C19 -178.5(5)
C16 C17 C18 C19 0.4(8)
N5 C18 C19 C20 -1.4(9)
C17 C18 C19 C20 179.2(5)
C18 C19 C20 C21 1.8(9)
C19 C20 C21 C22 -1.2(9)
C20 C21 C22 N5 0.3(8)
C21 C22 N5 C18 0.0(7)
C21 C22 N5 Ru1 -179.4(4)
C19 C18 N5 C22 0.5(7)
C17 C18 N5 C22 179.9(4)
C19 C18 N5 Ru1 180.0(4)
C17 C18 N5 Ru1 -0.6(5)
N2 Ru1 N5 C22 -86.9(4)
N3 Ru1 N5 C22 -8.2(4)
N4 Ru1 N5 C22 178.9(4)
N1 Ru1 N5 C22 91.4(4)
N2 Ru1 N5 C18 93.7(4)
N3 Ru1 N5 C18 172.3(3)
N4 Ru1 N5 C18 -0.5(3)
N1 Ru1 N5 C18 -88.1(3)
N7 Ru2 S2 O4 79.2(2)
N8 Ru2 S2 O4 157.0(2)
N9 Ru2 S2 O4 -17.4(2)
N6 Ru2 S2 O4 -102.6(2)
N7 Ru2 S2 O3 -56.5(2)
N8 Ru2 S2 O3 21.2(2)
N9 Ru2 S2 O3 -153.2(2)
N6 Ru2 S2 O3 121.7(2)
N7 Ru2 S2 C23 -168.3(2)
N8 Ru2 S2 C23 -90.5(2)
N9 Ru2 S2 C23 95.1(2)
N6 Ru2 S2 C23 9.9(2)
N8 Ru2 N6 C24 103.9(3)
N9 Ru2 N6 C24 -83.5(3)
N10 Ru2 N6 C24 -161.7(3)
S2 Ru2 N6 C24 17.4(3)
O4 S2 C23 C24 85.8(4)
O3 S2 C23 C24 -156.7(4)
Ru2 S2 C23 C24 -36.9(4)
Ru2 N6 C24 C23 -45.9(5)
S2 C23 C24 N6 54.8(5)
N8 Ru2 N7 C29 -1.9(3)
N9 Ru2 N7 C29 -174.3(3)
N10 Ru2 N7 C29 -95.9(3)
S2 Ru2 N7 C29 85.0(3)
N8 Ru2 N7 C25 179.8(4)
N9 Ru2 N7 C25 7.4(4)
N10 Ru2 N7 C25 85.8(4)
S2 Ru2 N7 C25 -93.3(4)
C29 N7 C25 C26 0.9(7)
Ru2 N7 C25 C26 179.1(4)
N7 C25 C26 C27 -0.2(8)
C25 C26 C27 C28 0.1(8)
C26 C27 C28 C29 -0.7(8)
C25 N7 C29 C28 -1.5(7)
Ru2 N7 C29 C28 -179.9(4)
C25 N7 C29 C30 179.1(4)
Ru2 N7 C29 C30 0.7(5)
C27 C28 C29 N7 1.5(7)
C27 C28 C29 C30 -179.2(5)
N7 C29 C30 N8 1.9(6)
C28 C29 C30 N8 -177.5(4)
N7 C29 C30 C31 -177.7(5)
C28 C29 C30 C31 3.0(8)
N8 C30 C31 C32 1.1(9)
C29 C30 C31 C32 -179.4(5)
C30 C31 C32 C33 0.3(10)
C31 C32 C33 C34 -2.0(9)
C32 C33 C34 N8 2.6(9)
C33 C34 N8 C30 -1.3(7)
C33 C34 N8 Ru2 -177.5(4)
C31 C30 N8 C34 -0.6(7)
C29 C30 N8 C34 179.9(4)
C31 C30 N8 Ru2 176.0(4)
C29 C30 N8 Ru2 -3.5(5)
N7 Ru2 N8 C34 179.3(4)
N10 Ru2 N8 C34 -90.3(4)
N6 Ru2 N8 C34 1.8(4)
S2 Ru2 N8 C34 85.5(4)
N7 Ru2 N8 C30 3.0(3)
N10 Ru2 N8 C30 93.5(3)
N6 Ru2 N8 C30 -174.5(3)
S2 Ru2 N8 C30 -90.8(3)
N7 Ru2 N9 C35 -90.6(5)
N10 Ru2 N9 C35 179.2(5)
N6 Ru2 N9 C35 87.2(5)
S2 Ru2 N9 C35 3.7(5)
N7 Ru2 N9 C39 87.0(4)
N10 Ru2 N9 C39 -3.1(3)
N6 Ru2 N9 C39 -95.2(4)
S2 Ru2 N9 C39 -178.6(3)
C39 N9 C35 C36 0.4(9)
Ru2 N9 C35 C36 178.1(5)
N9 C35 C36 C37 -1.3(12)
C35 C36 C37 C38 1.3(12)
C36 C37 C38 C39 -0.5(11)
C35 N9 C39 C38 0.4(8)
Ru2 N9 C39 C38 -177.6(5)
C35 N9 C39 C40 -178.2(5)
Ru2 N9 C39 C40 3.8(6)
C37 C38 C39 N9 -0.3(10)
C37 C38 C39 C40 178.2(6)
N9 C39 C40 N10 -2.3(7)
C38 C39 C40 N10 179.2(5)
N9 C39 C40 C41 178.9(5)
C38 C39 C40 C41 0.4(9)
N10 C40 C41 C42 0.4(9)
C39 C40 C41 C42 179.1(6)
C40 C41 C42 C43 0.6(10)
C41 C42 C43 C44 -0.8(9)
C42 C43 C44 N10 0.1(8)
C43 C44 N10 C40 0.8(7)
C43 C44 N10 Ru2 -178.6(4)
C41 C40 N10 C44 -1.1(7)
C39 C40 N10 C44 -179.9(4)
C41 C40 N10 Ru2 178.4(4)
C39 C40 N10 Ru2 -0.4(5)
N7 Ru2 N10 C44 85.5(4)
N8 Ru2 N10 C44 7.5(4)
N9 Ru2 N10 C44 -178.7(4)
N6 Ru2 N10 C44 -92.8(4)
N7 Ru2 N10 C40 -94.0(3)
N8 Ru2 N10 C40 -171.9(3)
N9 Ru2 N10 C40 1.8(3)
N6 Ru2 N10 C40 87.8(3)
O5 S3 C45 F2 176.7(8)
O7 S3 C45 F2 -61.0(8)
O6 S3 C45 F2 55.0(8)
O5 S3 C45 F3 -61.6(8)
O7 S3 C45 F3 60.8(8)
O6 S3 C45 F3 176.7(7)
O5 S3 C45 F1 56.4(8)
O7 S3 C45 F1 178.8(6)
O6 S3 C45 F1 -65.3(7)
